data_2015616
loop_
_publ_author_name
'Suzuki, Takayoshi'
'Hasegawa, Atsushi'
'Yamaguchi, Hiroshi'
'Kashiwabara, Kazuo'
'Takagi, Hideo D.'

_publ_section_title
;<i>cis</i>-Bis[(3-aminopropyl)dimethylphosphine-\k^2^<i>N</i>,<i>P</i>]palladium(II)
 dichloride methanol solvate
;
_journal_coeditor_code OB3009
_journal_issue 10
_journal_name_full 'Acta Crystallographica Section C'
_journal_page_first m461
_journal_page_last m463
_journal_paper_doi 10.1107/S0108270106023596
_journal_volume 62
_journal_year 2006
_chemical_formula_iupac '[Pd (C5 H14 N P)2] Cl2, C H4 O'
_chemical_formula_moiety 'C10 H28 N2 P2 Pd 2+, 2Cl -, C H4 O'
_chemical_formula_sum 'C11 H32 Cl2 N2 O P2 Pd'
_chemical_formula_weight 447.65
_chemical_name_systematic
;
cis-Bis[(3-aminopropyl)dimethylphosphine-\k^2^N,P]palladium(II)
dichloride methanol solvate
;
_space_group_IT_number 14
_symmetry_cell_setting monoclinic
_symmetry_space_group_name_Hall '-P 2ybc'
_symmetry_space_group_name_H-M 'P 1 21/c 1'
_atom_sites_solution_hydrogens geom
_atom_sites_solution_primary direct
_atom_sites_solution_secondary difmap
_audit_creation_method SHELXL-97
_cell_angle_alpha 90.00
_cell_angle_beta 94.228(11)
_cell_angle_gamma 90.00
_cell_formula_units_Z 4
_cell_length_a 9.904(6)
_cell_length_b 9.654(6)
_cell_length_c 20.130(13)
_cell_measurement_reflns_used 5814
_cell_measurement_temperature 193(2)
_cell_measurement_theta_max 27.5
_cell_measurement_theta_min 3.0
_cell_volume 1919(2)
_computing_cell_refinement CrystalClear
_computing_data_collection 'CrystalClear (Rigaku, 2001)'
_computing_data_reduction 'CrystalStructure (Rigaku/MSC, 2004)'
_computing_molecular_graphics 'ORTEP-3 for Windows (Farrugia, 1997)'
_computing_publication_material SHELXL97
_computing_structure_refinement 'SHELXL97 (Sheldrick, 1997)'
_computing_structure_solution 'SIR92 (Altomare <i>et al.</i>,  1994)'
_diffrn_ambient_temperature 193(2)
_diffrn_detector_area_resol_mean 7.31
_diffrn_measured_fraction_theta_full 0.975
_diffrn_measured_fraction_theta_max 0.975
_diffrn_measurement_device_type 'Rigaku Mercury'
_diffrn_measurement_method \w
_diffrn_radiation_monochromator graphite
_diffrn_radiation_type 'Mo K\a'
_diffrn_radiation_wavelength 0.71070
_diffrn_reflns_av_R_equivalents 0.0244
_diffrn_reflns_av_sigmaI/netI 0.0234
_diffrn_reflns_limit_h_max 12
_diffrn_reflns_limit_h_min -12
_diffrn_reflns_limit_k_max 10
_diffrn_reflns_limit_k_min -12
_diffrn_reflns_limit_l_max 23
_diffrn_reflns_limit_l_min -26
_diffrn_reflns_number 14453
_diffrn_reflns_theta_full 27.48
_diffrn_reflns_theta_max 27.48
_diffrn_reflns_theta_min 3.07
_exptl_absorpt_coefficient_mu 1.407
_exptl_absorpt_correction_T_max 0.8721
_exptl_absorpt_correction_T_min 0.7661
_exptl_absorpt_correction_type multi-scan
_exptl_absorpt_process_details '(Jacobson, 1998)'
_exptl_crystal_colour colorless
_exptl_crystal_density_diffrn 1.549
_exptl_crystal_density_method 'not measured'
_exptl_crystal_description prism
_exptl_crystal_F_000 920
_exptl_crystal_size_max 0.20
_exptl_crystal_size_mid 0.10
_exptl_crystal_size_min 0.10
_refine_diff_density_max 0.571
_refine_diff_density_min -0.485
_refine_ls_extinction_method none
_refine_ls_goodness_of_fit_ref 1.114
_refine_ls_hydrogen_treatment mixed
_refine_ls_matrix_type full
_refine_ls_number_parameters 177
_refine_ls_number_reflns 4289
_refine_ls_number_restraints 0
_refine_ls_restrained_S_all 1.114
_refine_ls_R_factor_all 0.0342
_refine_ls_R_factor_gt 0.0289
_refine_ls_shift/su_max 0.004
_refine_ls_shift/su_mean 0.000
_refine_ls_structure_factor_coef Fsqd
_refine_ls_weighting_details 'calc w=1/[\s^2^(Fo^2^)+(0.0206P)^2^+1.828P] where P=(Fo^2^+2Fc^2^)/3'
_refine_ls_weighting_scheme calc
_refine_ls_wR_factor_gt 0.0545
_refine_ls_wR_factor_ref 0.0562
_reflns_number_gt 4026
_reflns_number_total 4289
_reflns_threshold_expression 'I > 2\s(I)'
_cod_data_source_file ob3009.cif
_cod_data_source_block I
_cod_original_cell_volume 1920(2)
_cod_original_sg_symbol_H-M 'P 21/c'
_cod_database_code 2015616
_cod_database_fobs_code 2015616

loop_
_symmetry_equiv_pos_as_xyz
'x, y, z'
'-x, y+1/2, -z+1/2'
'-x, -y, -z'
'x, -y-1/2, z-1/2'

loop_
_atom_site_type_symbol
_atom_site_label
_atom_site_fract_x
_atom_site_fract_y
_atom_site_fract_z
_atom_site_U_iso_or_equiv
_atom_site_adp_type
_atom_site_calc_flag
_atom_site_refinement_flags
_atom_site_occupancy
Pd Pd1 0.131986(15) 0.160063(16) 0.858658(8) 0.01466(5) Uani d . 1
Cl Cl1 0.08812(6) 0.22209(7) 1.09481(4) 0.03748(16) Uani d . 1
Cl Cl2 -0.28040(5) 0.21397(6) 0.74459(3) 0.02358(12) Uani d . 1
P P1 0.06790(5) 0.38268(6) 0.86807(3) 0.01779(12) Uani d . 1
P P2 0.34122(5) 0.20145(6) 0.82568(3) 0.01845(12) Uani d . 1
O O1 0.3435(2) 0.2723(3) 1.01453(11) 0.0466(5) Uani d . 1
N N1 -0.07272(17) 0.09998(19) 0.87006(9) 0.0178(4) Uani d . 1
H H1A -0.1230 0.1284 0.8323 0.021 Uiso calc R 1
H H1B -0.0746 0.0047 0.8700 0.021 Uiso calc R 1
N N2 0.19239(18) -0.05356(19) 0.86717(10) 0.0204(4) Uani d . 1
H H2A 0.1200 -0.1047 0.8796 0.024 Uiso calc R 1
H H2B 0.2131 -0.0845 0.8259 0.024 Uiso calc R 1
C C1 0.1862(2) 0.5102(2) 0.90242(12) 0.0251(5) Uani d . 1
H H1C 0.2421 0.5434 0.8675 0.030 Uiso calc R 1
H H1D 0.2445 0.4684 0.9385 0.030 Uiso calc R 1
H H1E 0.1365 0.5882 0.9200 0.030 Uiso calc R 1
C C2 -0.0048(3) 0.4576(3) 0.79215(13) 0.0314(6) Uani d . 1
H H2C -0.0329 0.5529 0.8005 0.038 Uiso calc R 1
H H2D -0.0837 0.4031 0.7756 0.038 Uiso calc R 1
H H2E 0.0625 0.4577 0.7588 0.038 Uiso calc R 1
C C3 -0.0585(2) 0.3924(3) 0.93015(13) 0.0277(5) Uani d . 1
H H3A -0.0115 0.3733 0.9743 0.033 Uiso calc R 1
H H3B -0.0913 0.4892 0.9311 0.033 Uiso calc R 1
C C4 -0.1815(2) 0.2986(3) 0.92226(13) 0.0282(5) Uani d . 1
H H4A -0.2436 0.3223 0.9569 0.034 Uiso calc R 1
H H4B -0.2299 0.3161 0.8783 0.034 Uiso calc R 1
C C5 -0.1464(2) 0.1462(2) 0.92778(12) 0.0214(5) Uani d . 1
H H5A -0.0894 0.1296 0.9695 0.026 Uiso calc R 1
H H5B -0.2305 0.0914 0.9297 0.026 Uiso calc R 1
C C6 0.4182(2) 0.3695(3) 0.81771(16) 0.0350(6) Uani d . 1
H H6A 0.4335 0.4119 0.8619 0.042 Uiso calc R 1
H H6B 0.3579 0.4287 0.7892 0.042 Uiso calc R 1
H H6C 0.5049 0.3591 0.7977 0.042 Uiso calc R 1
C C7 0.3478(2) 0.1295(3) 0.74282(12) 0.0270(5) Uani d . 1
H H7A 0.2862 0.1812 0.7115 0.032 Uiso calc R 1
H H7B 0.3204 0.0320 0.7431 0.032 Uiso calc R 1
H H7C 0.4404 0.1365 0.7290 0.032 Uiso calc R 1
C C8 0.4685(2) 0.1108(2) 0.87809(12) 0.0236(5) Uani d . 1
H H8A 0.5570 0.1229 0.8589 0.028 Uiso calc R 1
H H8B 0.4751 0.1551 0.9226 0.028 Uiso calc R 1
C C9 0.4443(2) -0.0439(3) 0.88725(13) 0.0264(5) Uani d . 1
H H9A 0.4479 -0.0901 0.8435 0.032 Uiso calc R 1
H H9B 0.5191 -0.0817 0.9172 0.032 Uiso calc R 1
C C10 0.3105(2) -0.0805(3) 0.91562(12) 0.0270(5) Uani d . 1
H H10A 0.3114 -0.1796 0.9282 0.032 Uiso calc R 1
H H10B 0.3006 -0.0253 0.9564 0.032 Uiso calc R 1
C C11 0.4144(3) 0.3670(3) 1.05687(16) 0.0441(7) Uani d . 1
H H11A 0.3583 0.4493 1.0623 0.053 Uiso calc R 1
H H11B 0.4984 0.3941 1.0375 0.053 Uiso calc R 1
H H11C 0.4361 0.3239 1.1004 0.053 Uiso calc R 1
H H01 0.278(4) 0.251(4) 1.0322(19) 0.054(11) Uiso d . 1

loop_
_atom_site_aniso_label
_atom_site_aniso_U_11
_atom_site_aniso_U_22
_atom_site_aniso_U_33
_atom_site_aniso_U_12
_atom_site_aniso_U_13
_atom_site_aniso_U_23
Pd1 0.01377(8) 0.01199(8) 0.01851(9) 0.00047(6) 0.00314(5) -0.00001(6)
Cl1 0.0297(3) 0.0185(3) 0.0644(5) -0.0022(2) 0.0048(3) 0.0067(3)
Cl2 0.0218(2) 0.0230(3) 0.0259(3) -0.0009(2) 0.0020(2) 0.0007(2)
P1 0.0167(2) 0.0126(3) 0.0242(3) 0.00069(19) 0.0029(2) 0.0009(2)
P2 0.0144(2) 0.0163(3) 0.0252(3) 0.0003(2) 0.0052(2) 0.0014(2)
O1 0.0454(13) 0.0586(15) 0.0365(12) 0.0079(11) 0.0068(10) -0.0012(10)
N1 0.0160(8) 0.0138(9) 0.0239(9) 0.0002(7) 0.0030(7) -0.0004(7)
N2 0.0172(8) 0.0165(10) 0.0280(10) 0.0014(7) 0.0052(7) 0.0005(8)
C1 0.0253(11) 0.0202(12) 0.0295(13) 0.0000(9) -0.0001(9) -0.0040(10)
C2 0.0334(13) 0.0248(13) 0.0342(14) -0.0014(10) -0.0100(10) 0.0082(11)
C3 0.0292(12) 0.0221(12) 0.0325(13) 0.0007(10) 0.0081(10) -0.0048(10)
C4 0.0284(12) 0.0254(13) 0.0321(13) 0.0032(10) 0.0117(10) -0.0020(10)
C5 0.0193(10) 0.0216(12) 0.0244(11) -0.0011(8) 0.0083(8) 0.0026(9)
C6 0.0250(12) 0.0211(13) 0.0610(18) -0.0025(9) 0.0170(12) 0.0031(12)
C7 0.0213(11) 0.0359(14) 0.0245(12) 0.0010(9) 0.0066(9) 0.0008(10)
C8 0.0170(10) 0.0246(12) 0.0288(12) -0.0001(8) 0.0001(9) 0.0004(10)
C9 0.0208(10) 0.0247(13) 0.0330(13) 0.0046(9) -0.0031(9) 0.0039(10)
C10 0.0255(11) 0.0259(13) 0.0293(13) 0.0024(9) 0.0002(9) 0.0088(10)
C11 0.0426(16) 0.0374(17) 0.0525(19) 0.0054(13) 0.0045(14) 0.0114(14)

loop_
_atom_type_symbol
_atom_type_description
_atom_type_scat_dispersion_real
_atom_type_scat_dispersion_imag
_atom_type_scat_source
C C 0.0033 0.0016 'International Tables Vol C Tables 4.2.6.8 and 6.1.1.4'
H H 0.0000 0.0000 'International Tables Vol C Tables 4.2.6.8 and 6.1.1.4'
N N 0.0061 0.0033 'International Tables Vol C Tables 4.2.6.8 and 6.1.1.4'
O O 0.0106 0.0060 'International Tables Vol C Tables 4.2.6.8 and 6.1.1.4'
Pd Pd -0.9988 1.0072 'International Tables Vol C Tables 4.2.6.8 and 6.1.1.4'
P P 0.1023 0.0942 'International Tables Vol C Tables 4.2.6.8 and 6.1.1.4'
Cl Cl 0.1484 0.1585 'International Tables Vol C Tables 4.2.6.8 and 6.1.1.4'

loop_
_geom_angle_atom_site_label_1
_geom_angle_atom_site_label_2
_geom_angle_atom_site_label_3
_geom_angle
_geom_angle_publ_flag
N1 Pd1 N2 89.53(7) yes
N1 Pd1 P1 88.54(6) yes
N2 Pd1 P1 170.58(5) yes
N1 Pd1 P2 167.98(5) yes
N2 Pd1 P2 86.40(5) yes
P1 Pd1 P2 97.26(3) yes
C2 P1 C1 105.09(12) ?
C2 P1 C3 107.97(13) ?
C1 P1 C3 99.24(12) ?
C2 P1 Pd1 114.27(10) ?
C1 P1 Pd1 120.31(9) ?
C3 P1 Pd1 108.47(8) ?
C6 P2 C8 101.89(13) ?
C6 P2 C7 102.62(13) ?
C8 P2 C7 106.29(12) ?
C6 P2 Pd1 126.02(8) ?
C8 P2 Pd1 110.99(9) ?
C7 P2 Pd1 107.40(8) ?
C11 O1 H01 107(3) ?
C5 N1 Pd1 121.82(14) ?
C5 N1 H1A 106.9 ?
Pd1 N1 H1A 106.9 ?
C5 N1 H1B 106.9 ?
Pd1 N1 H1B 106.9 ?
H1A N1 H1B 106.7 ?
C10 N2 Pd1 114.83(15) ?
C10 N2 H2A 108.6 ?
Pd1 N2 H2A 108.6 ?
C10 N2 H2B 108.6 ?
Pd1 N2 H2B 108.6 ?
H2A N2 H2B 107.5 ?
P1 C1 H1C 109.5 ?
P1 C1 H1D 109.5 ?
H1C C1 H1D 109.5 ?
P1 C1 H1E 109.5 ?
H1C C1 H1E 109.5 ?
H1D C1 H1E 109.5 ?
P1 C2 H2C 109.5 ?
P1 C2 H2D 109.5 ?
H2C C2 H2D 109.5 ?
P1 C2 H2E 109.5 ?
H2C C2 H2E 109.5 ?
H2D C2 H2E 109.5 ?
C4 C3 P1 118.74(18) ?
C4 C3 H3A 107.6 ?
P1 C3 H3A 107.6 ?
C4 C3 H3B 107.6 ?
P1 C3 H3B 107.6 ?
H3A C3 H3B 107.1 ?
C5 C4 C3 113.2(2) ?
C5 C4 H4A 108.9 ?
C3 C4 H4A 108.9 ?
C5 C4 H4B 108.9 ?
C3 C4 H4B 108.9 ?
H4A C4 H4B 107.7 ?
N1 C5 C4 110.96(18) ?
N1 C5 H5A 109.4 ?
C4 C5 H5A 109.4 ?
N1 C5 H5B 109.4 ?
C4 C5 H5B 109.4 ?
H5A C5 H5B 108.0 ?
P2 C6 H6A 109.5 ?
P2 C6 H6B 109.5 ?
H6A C6 H6B 109.5 ?
P2 C6 H6C 109.5 ?
H6A C6 H6C 109.5 ?
H6B C6 H6C 109.5 ?
P2 C7 H7A 109.5 ?
P2 C7 H7B 109.5 ?
H7A C7 H7B 109.5 ?
P2 C7 H7C 109.5 ?
H7A C7 H7C 109.5 ?
H7B C7 H7C 109.5 ?
C9 C8 P2 115.78(16) ?
C9 C8 H8A 108.3 ?
P2 C8 H8A 108.3 ?
C9 C8 H8B 108.3 ?
P2 C8 H8B 108.3 ?
H8A C8 H8B 107.4 ?
C10 C9 C8 114.9(2) ?
C10 C9 H9A 108.5 ?
C8 C9 H9A 108.5 ?
C10 C9 H9B 108.5 ?
C8 C9 H9B 108.5 ?
H9A C9 H9B 107.5 ?
N2 C10 C9 112.2(2) ?
N2 C10 H10A 109.2 ?
C9 C10 H10A 109.2 ?
N2 C10 H10B 109.2 ?
C9 C10 H10B 109.2 ?
H10A C10 H10B 107.9 ?
O1 C11 H11A 109.5 ?
O1 C11 H11B 109.5 ?
H11A C11 H11B 109.5 ?
O1 C11 H11C 109.5 ?
H11A C11 H11C 109.5 ?
H11B C11 H11C 109.5 ?

loop_
_geom_bond_atom_site_label_1
_geom_bond_atom_site_label_2
_geom_bond_distance
_geom_bond_publ_flag
Pd1 N1 2.137(2) yes
Pd1 N2 2.151(2) yes
Pd1 P1 2.2528(13) yes
Pd1 P2 2.2577(14) yes
P1 C2 1.793(3) ?
P1 C1 1.802(2) ?
P1 C3 1.835(3) ?
P2 C6 1.804(3) ?
P2 C8 1.809(2) ?
P2 C7 1.812(3) ?
O1 C11 1.403(4) ?
O1 H01 0.79(4) ?
N1 C5 1.485(3) ?
N1 H1A 0.9200 ?
N1 H1B 0.9200 ?
N2 C10 1.489(3) ?
N2 H2A 0.9200 ?
N2 H2B 0.9200 ?
C1 H1C 0.9800 ?
C1 H1D 0.9800 ?
C1 H1E 0.9800 ?
C2 H2C 0.9800 ?
C2 H2D 0.9800 ?
C2 H2E 0.9800 ?
C3 C4 1.517(3) ?
C3 H3A 0.9900 ?
C3 H3B 0.9900 ?
C4 C5 1.514(3) ?
C4 H4A 0.9900 ?
C4 H4B 0.9900 ?
C5 H5A 0.9900 ?
C5 H5B 0.9900 ?
C6 H6A 0.9800 ?
C6 H6B 0.9800 ?
C6 H6C 0.9800 ?
C7 H7A 0.9800 ?
C7 H7B 0.9800 ?
C7 H7C 0.9800 ?
C8 C9 1.525(3) ?
C8 H8A 0.9900 ?
C8 H8B 0.9900 ?
C9 C10 1.523(3) ?
C9 H9A 0.9900 ?
C9 H9B 0.9900 ?
C10 H10A 0.9900 ?
C10 H10B 0.9900 ?
C11 H11A 0.9800 ?
C11 H11B 0.9800 ?
C11 H11C 0.9800 ?

loop_
_geom_hbond_atom_site_label_D
_geom_hbond_atom_site_label_H
_geom_hbond_atom_site_label_A
_geom_hbond_site_symmetry_A
_geom_hbond_distance_DH
_geom_hbond_distance_HA
_geom_hbond_distance_DA
_geom_hbond_angle_DHA
_geom_hbond_publ_flag
N1 H1A Cl2 . 0.92 2.41 3.325(3) 171 yes
N1 H1B Cl1 3_557 0.92 2.31 3.195(3) 162 yes
N2 H2A Cl1 3_557 0.92 2.44 3.356(3) 174 yes
N2 H2B Cl2 2_546 0.92 2.53 3.339(3) 147 yes
O1 H01 Cl1 . 0.79(4) 2.36(4) 3.138(3) 171(3) yes

loop_
_geom_torsion_atom_site_label_1
_geom_torsion_atom_site_label_2
_geom_torsion_atom_site_label_3
_geom_torsion_atom_site_label_4
_geom_torsion
N1 Pd1 P1 C2 -82.88(11)
P2 Pd1 P1 C2 86.55(10)
N1 Pd1 P1 C1 150.65(11)
P2 Pd1 P1 C1 -39.91(10)
N1 Pd1 P1 C3 37.61(10)
P2 Pd1 P1 C3 -152.95(9)
N1 Pd1 P2 C6 121.7(3)
N2 Pd1 P2 C6 -167.89(14)
P1 Pd1 P2 C6 3.39(13)
N1 Pd1 P2 C8 -114.8(3)
N2 Pd1 P2 C8 -44.40(10)
P1 Pd1 P2 C8 126.88(9)
N1 Pd1 P2 C7 1.0(3)
N2 Pd1 P2 C7 71.39(11)
P1 Pd1 P2 C7 -117.33(9)
N2 Pd1 N1 C5 116.55(16)
P1 Pd1 N1 C5 -54.23(15)
P2 Pd1 N1 C5 -173.37(18)
N1 Pd1 N2 C10 -130.64(16)
P2 Pd1 N2 C10 60.67(15)
C2 P1 C3 C4 71.4(2)
C1 P1 C3 C4 -179.3(2)
Pd1 P1 C3 C4 -52.9(2)
P1 C3 C4 C5 63.9(3)
Pd1 N1 C5 C4 72.0(2)
C3 C4 C5 N1 -68.3(3)
C6 P2 C8 C9 -171.83(19)
C7 P2 C8 C9 -64.7(2)
Pd1 P2 C8 C9 51.7(2)
P2 C8 C9 C10 -57.3(3)
Pd1 N2 C10 C9 -78.6(2)
C8 C9 C10 N2 70.1(3)
